data_4076598
loop_
_publ_author_name
'Al Thagfi, Jameel'
'Lavoie, Gino G.'

_publ_section_title
;
 Synthesis, Characterization, and Ethylene Polymerization Studies of
 Chromium, Iron, and Cobalt Complexes Containing
 1,3-Bis(imino)-N-Heterocyclic Carbene Ligands
;
_journal_issue 6
_journal_name_full Organometallics
_journal_page_first 2463
_journal_paper_doi 10.1021/om3001058
_journal_volume 31
_journal_year 2012
_chemical_formula_moiety 'C23 H26 Cl2 Co N4, 2(C H2 Cl2)'
_chemical_formula_sum 'C25 H30 Cl6 Co N4'
_chemical_formula_weight 658.16
_chemical_name_systematic
;
 ?
;
_space_group_IT_number 14
_symmetry_cell_setting monoclinic
_symmetry_space_group_name_Hall '-P 2ybc'
_symmetry_space_group_name_H-M 'P 1 21/c 1'
_atom_sites_solution_hydrogens geom
_atom_sites_solution_primary direct
_atom_sites_solution_secondary difmap
_audit_creation_method SHELXL-97
_cell_angle_alpha 90.00
_cell_angle_beta 94.6970(10)
_cell_angle_gamma 90.00
_cell_formula_units_Z 4
_cell_length_a 9.0052(3)
_cell_length_b 14.7348(3)
_cell_length_c 23.3276(7)
_cell_measurement_reflns_used 14566
_cell_measurement_temperature 150(1)
_cell_measurement_theta_max 27.48
_cell_measurement_theta_min 2.55
_cell_volume 3084.94(15)
_computing_cell_refinement 'Denzo-SMN (Otwinowski & Minor, 1997)'
_computing_data_collection 'Collect (Nonius B.V., 1997-2002)'
_computing_data_reduction Denzo-SMN
_computing_molecular_graphics 'CAMERON (Watkin, Prout & Pearce, 1996)'
_computing_publication_material 'SHELXL-97 (Sheldrick, 1990)'
_computing_structure_refinement 'SHELXL-97 (Sheldrick, 1990)'
_computing_structure_solution 'SUPERFLIP (Palatinus L., Chapuis G., 2007)'
_diffrn_ambient_temperature 150(1)
_diffrn_detector_area_resol_mean 9
_diffrn_measured_fraction_theta_full 0.993
_diffrn_measured_fraction_theta_max 0.993
_diffrn_measurement_device_type 'Nonius KappaCCD'
_diffrn_measurement_method '\f scans and \w scans with \k offsets'
_diffrn_radiation_monochromator graphite
_diffrn_radiation_source 'fine-focus sealed tube'
_diffrn_radiation_type MoK\a
_diffrn_radiation_wavelength 0.71073
_diffrn_reflns_av_R_equivalents 0.0391
_diffrn_reflns_av_sigmaI/netI 0.0552
_diffrn_reflns_limit_h_max 11
_diffrn_reflns_limit_h_min -11
_diffrn_reflns_limit_k_max 19
_diffrn_reflns_limit_k_min -17
_diffrn_reflns_limit_l_max 30
_diffrn_reflns_limit_l_min -30
_diffrn_reflns_number 20424
_diffrn_reflns_theta_full 27.49
_diffrn_reflns_theta_max 27.49
_diffrn_reflns_theta_min 2.66
_exptl_absorpt_coefficient_mu 1.097
_exptl_absorpt_correction_T_max 0.864
_exptl_absorpt_correction_T_min 0.806
_exptl_absorpt_correction_type multi-scan
_exptl_absorpt_process_details
;
multi-scan from symmetry-related measurements
 Sortav (Blessing 1995)
;
_exptl_crystal_colour blue
_exptl_crystal_density_diffrn 1.417
_exptl_crystal_density_method 'not measured'
_exptl_crystal_description blocks
_exptl_crystal_F_000 1348
_exptl_crystal_size_max 0.25
_exptl_crystal_size_mid 0.24
_exptl_crystal_size_min 0.20
_refine_diff_density_max 0.769
_refine_diff_density_min -0.624
_refine_diff_density_rms 0.095
_refine_ls_extinction_method none
_refine_ls_goodness_of_fit_ref 1.055
_refine_ls_hydrogen_treatment constr
_refine_ls_matrix_type full
_refine_ls_number_parameters 325
_refine_ls_number_reflns 7033
_refine_ls_number_restraints 0
_refine_ls_restrained_S_all 1.055
_refine_ls_R_factor_all 0.0972
_refine_ls_R_factor_gt 0.0567
_refine_ls_shift/su_max 0.002
_refine_ls_shift/su_mean 0.000
_refine_ls_structure_factor_coef Fsqd
_refine_ls_weighting_details 'calc w=1/[\s^2^(Fo^2^)+(0.0818P)^2^+4.0260P] where P=(Fo^2^+2Fc^2^)/3'
_refine_ls_weighting_scheme calc
_refine_ls_wR_factor_gt 0.1465
_refine_ls_wR_factor_ref 0.1736
_reflns_number_gt 4602
_reflns_number_total 7033
_reflns_threshold_expression >2\s(I)
_cod_data_source_file om3001058_si_002.cif
_cod_data_source_block k10110
_cod_depositor_comments
;
The following automatic conversions were performed:

'_symmetry_cell_setting' value 'Monoclinic' changed to 'monoclinic'
according to /home/saulius/struct/CIF-dictionaries/cif_core.dic
dictionary named 'cif_core.dic' version 2.4.1 from 2010-06-29.

Automatic conversion script
Id: cif_fix_values 1715 2011-07-08 13:25:40Z adriana 
;
_cod_original_sg_symbol_H-M 'P 21/c'
_cod_database_code 4076598

loop_
_symmetry_equiv_pos_as_xyz
'x, y, z'
'-x, y+1/2, -z+1/2'
'-x, -y, -z'
'x, -y-1/2, z-1/2'

loop_
_atom_site_label
_atom_site_type_symbol
_atom_site_fract_x
_atom_site_fract_y
_atom_site_fract_z
_atom_site_U_iso_or_equiv
_atom_site_adp_type
_atom_site_occupancy
_atom_site_symmetry_multiplicity
_atom_site_calc_flag
_atom_site_refinement_flags
Co1 Co 0.97755(6) 0.12026(3) 0.250668(19) 0.02606(15) Uani 1 1 d .
Cl2 Cl 0.73295(11) 0.12274(6) 0.25949(4) 0.0353(2) Uani 1 1 d .
Cl1 Cl 1.09752(11) 0.24936(6) 0.27201(4) 0.0390(2) Uani 1 1 d .
Cl3S Cl 0.47596(15) 0.31093(10) 0.13047(6) 0.0681(4) Uani 1 1 d .
Cl4S Cl 0.65908(17) 0.97306(10) 0.10006(7) 0.0737(4) Uani 1 1 d .
Cl5S Cl 0.53467(15) 0.83423(9) 0.17011(6) 0.0641(4) Uani 1 1 d .
Cl2S Cl 0.36488(19) 0.12695(11) 0.14334(8) 0.0848(5) Uani 1 1 d .
N4 N 0.9494(4) 0.12411(19) 0.03199(12) 0.0302(7) Uani 1 1 d .
N3 N 1.0945(3) 0.00871(19) 0.28500(12) 0.0251(6) Uani 1 1 d .
N1 N 1.0903(3) -0.02559(19) 0.18958(11) 0.0251(6) Uani 1 1 d .
N2 N 1.0049(3) 0.05687(19) 0.11909(12) 0.0268(6) Uani 1 1 d .
C12 C 0.7116(7) 0.2761(3) -0.06327(18) 0.0553(13) Uani 1 1 d .
H12 H 0.6117 0.2872 -0.0743 0.066 Uiso 1 1 calc R
C18 C 1.3265(5) 0.0183(3) 0.42433(18) 0.0443(10) Uani 1 1 d .
H18 H 1.4196 0.0385 0.4392 0.053 Uiso 1 1 calc R
C11 C 0.8191(8) 0.3262(3) -0.08778(18) 0.0628(16) Uani 1 1 d .
H11 H 0.7914 0.3702 -0.1152 0.075 Uiso 1 1 calc R
C8 C 0.9019(5) 0.1961(2) -0.00620(15) 0.0342(9) Uani 1 1 d .
C17 C 1.2851(4) 0.0277(3) 0.36582(16) 0.0341(9) Uani 1 1 d .
C13 C 0.7490(5) 0.2091(3) -0.02221(16) 0.0405(10) Uani 1 1 d .
C3 C 1.0610(5) -0.0220(2) 0.09577(16) 0.0322(8) Uani 1 1 d .
H3 H 1.0613 -0.0359 0.0569 0.039 Uiso 1 1 calc R
C9 C 1.0117(6) 0.2461(3) -0.03071(17) 0.0432(11) Uani 1 1 d .
C1 C 1.0223(4) 0.0558(2) 0.17713(14) 0.0264(7) Uani 1 1 d .
C6 C 0.9442(4) 0.1321(2) 0.08525(15) 0.0270(8) Uani 1 1 d .
C4 C 1.1364(4) -0.0472(2) 0.24793(14) 0.0250(7) Uani 1 1 d .
C1S C 0.4179(6) 0.2278(3) 0.1785(2) 0.0562(12) Uani 1 1 d .
H1S1 H 0.4987 0.2154 0.2075 0.067 Uiso 1 1 calc R
H1S2 H 0.3346 0.2512 0.1978 0.067 Uiso 1 1 calc R
C5 C 1.2305(4) -0.1286(2) 0.25819(16) 0.0325(8) Uani 1 1 d .
H5A H 1.2418 -0.1586 0.2223 0.049 Uiso 1 1 calc R
H5B H 1.1843 -0.1691 0.2836 0.049 Uiso 1 1 calc R
H5C H 1.3267 -0.1109 0.2753 0.049 Uiso 1 1 calc R
C7 C 0.8898(5) 0.2098(2) 0.11900(15) 0.0357(9) Uani 1 1 d .
H7A H 0.9003 0.1952 0.1592 0.053 Uiso 1 1 calc R
H7B H 0.7868 0.2211 0.1073 0.053 Uiso 1 1 calc R
H7C H 0.9474 0.2630 0.1122 0.053 Uiso 1 1 calc R
C22 C 1.3894(5) 0.0706(3) 0.32643(18) 0.0438(10) Uani 1 1 d .
H22A H 1.3430 0.0716 0.2879 0.066 Uiso 1 1 calc R
H22B H 1.4799 0.0360 0.3274 0.066 Uiso 1 1 calc R
H22C H 1.4117 0.1315 0.3389 0.066 Uiso 1 1 calc R
C21 C 1.0442(5) -0.0425(2) 0.38143(15) 0.0328(9) Uani 1 1 d .
C2 C 1.1143(4) -0.0737(3) 0.13973(15) 0.0329(8) Uani 1 1 d .
H2 H 1.1585 -0.1305 0.1375 0.040 Uiso 1 1 calc R
C16 C 1.1441(4) -0.0034(2) 0.34547(14) 0.0280(8) Uani 1 1 d .
C20 C 1.0915(5) -0.0507(3) 0.43961(16) 0.0417(10) Uani 1 1 d .
H20 H 1.0284 -0.0767 0.4646 0.050 Uiso 1 1 calc R
C15 C 0.6321(6) 0.1518(3) 0.0023(2) 0.0551(12) Uani 1 1 d .
H15A H 0.6788 0.1102 0.0299 0.083 Uiso 1 1 calc R
H15B H 0.5785 0.1184 -0.0280 0.083 Uiso 1 1 calc R
H15C H 0.5643 0.1901 0.0209 0.083 Uiso 1 1 calc R
C2S C 0.6729(6) 0.9188(4) 0.1668(2) 0.0660(15) Uani 1 1 d .
H2S1 H 0.6622 0.9632 0.1968 0.079 Uiso 1 1 calc R
H2S2 H 0.7707 0.8913 0.1734 0.079 Uiso 1 1 calc R
C19 C 1.2302(6) -0.0208(3) 0.46050(17) 0.0480(11) Uani 1 1 d .
H19 H 1.2597 -0.0270 0.4994 0.058 Uiso 1 1 calc R
C23 C 0.8933(5) -0.0743(3) 0.35784(18) 0.0409(10) Uani 1 1 d .
H23A H 0.8823 -0.0644 0.3170 0.061 Uiso 1 1 calc R
H23B H 0.8179 -0.0409 0.3757 0.061 Uiso 1 1 calc R
H23C H 0.8829 -0.1378 0.3657 0.061 Uiso 1 1 calc R
C10 C 0.9660(7) 0.3113(3) -0.07188(18) 0.0552(14) Uani 1 1 d .
H10 H 1.0376 0.3453 -0.0888 0.066 Uiso 1 1 calc R
C14 C 1.1720(6) 0.2303(4) -0.0140(2) 0.0631(14) Uani 1 1 d .
H14A H 1.2308 0.2706 -0.0353 0.095 Uiso 1 1 calc R
H14B H 1.1968 0.1686 -0.0223 0.095 Uiso 1 1 calc R
H14C H 1.1922 0.2415 0.0264 0.095 Uiso 1 1 calc R

loop_
_atom_site_aniso_label
_atom_site_aniso_U_11
_atom_site_aniso_U_22
_atom_site_aniso_U_33
_atom_site_aniso_U_23
_atom_site_aniso_U_13
_atom_site_aniso_U_12
Co1 0.0334(3) 0.0251(3) 0.0195(3) -0.00157(18) 0.00180(19) 0.0031(2)
Cl2 0.0333(5) 0.0408(5) 0.0320(5) 0.0000(4) 0.0037(4) 0.0018(4)
Cl1 0.0431(6) 0.0327(5) 0.0406(5) -0.0066(4) 0.0002(4) -0.0042(4)
Cl3S 0.0552(8) 0.0732(9) 0.0733(9) 0.0006(7) -0.0115(7) 0.0014(7)
Cl4S 0.0701(9) 0.0737(9) 0.0767(10) 0.0163(7) 0.0014(7) -0.0151(7)
Cl5S 0.0538(8) 0.0662(8) 0.0732(9) 0.0056(7) 0.0103(6) -0.0090(6)
Cl2S 0.0727(10) 0.0952(12) 0.0889(11) -0.0281(9) 0.0214(8) -0.0345(8)
N4 0.0449(19) 0.0271(16) 0.0186(15) -0.0014(12) 0.0030(13) 0.0025(13)
N3 0.0284(16) 0.0263(15) 0.0207(14) 0.0033(11) 0.0022(12) -0.0025(12)
N1 0.0308(16) 0.0249(15) 0.0194(14) -0.0016(11) 0.0005(12) 0.0017(12)
N2 0.0357(17) 0.0251(15) 0.0194(14) -0.0016(11) 0.0009(12) 0.0029(13)
C12 0.087(4) 0.045(3) 0.030(2) -0.0008(19) -0.014(2) 0.017(3)
C18 0.052(3) 0.044(2) 0.034(2) -0.0005(18) -0.010(2) 0.004(2)
C11 0.130(5) 0.033(2) 0.025(2) 0.0064(18) -0.001(3) 0.010(3)
C8 0.058(3) 0.0261(19) 0.0181(17) -0.0036(14) 0.0011(17) 0.0034(17)
C17 0.036(2) 0.035(2) 0.031(2) 0.0006(16) -0.0020(16) 0.0023(17)
C13 0.060(3) 0.036(2) 0.0239(19) -0.0017(16) -0.0032(18) 0.004(2)
C3 0.047(2) 0.0254(18) 0.0241(18) -0.0053(14) 0.0042(16) 0.0011(16)
C9 0.071(3) 0.034(2) 0.026(2) -0.0065(16) 0.010(2) -0.004(2)
C1 0.0308(19) 0.0272(18) 0.0212(17) 0.0010(14) 0.0013(14) -0.0009(15)
C6 0.033(2) 0.0246(18) 0.0231(18) -0.0014(13) 0.0004(15) -0.0006(14)
C4 0.0272(19) 0.0228(17) 0.0247(17) 0.0017(14) -0.0001(14) -0.0027(14)
C1S 0.046(3) 0.070(3) 0.051(3) -0.009(2) 0.001(2) 0.006(2)
C5 0.041(2) 0.0277(19) 0.0284(19) 0.0004(14) 0.0023(17) 0.0040(16)
C7 0.060(3) 0.0252(19) 0.0222(18) 0.0000(14) 0.0030(17) 0.0105(18)
C22 0.033(2) 0.056(3) 0.041(2) 0.003(2) -0.0031(18) -0.005(2)
C21 0.049(2) 0.0241(18) 0.0265(19) 0.0016(14) 0.0074(17) 0.0018(16)
C2 0.045(2) 0.0294(19) 0.0241(18) -0.0053(15) 0.0018(16) 0.0063(17)
C16 0.037(2) 0.0252(18) 0.0217(17) -0.0003(14) 0.0024(15) 0.0028(15)
C20 0.067(3) 0.034(2) 0.025(2) 0.0052(16) 0.013(2) 0.004(2)
C15 0.055(3) 0.059(3) 0.048(3) 0.001(2) -0.010(2) 0.003(2)
C2S 0.062(3) 0.049(3) 0.082(4) 0.014(3) -0.025(3) -0.009(3)
C19 0.078(3) 0.042(2) 0.022(2) 0.0018(17) -0.009(2) 0.007(2)
C23 0.051(3) 0.033(2) 0.041(2) 0.0035(17) 0.0147(19) -0.0056(19)
C10 0.111(5) 0.030(2) 0.026(2) 0.0006(17) 0.016(3) -0.003(3)
C14 0.075(4) 0.059(3) 0.059(3) 0.008(2) 0.020(3) -0.010(3)

loop_
_atom_type_symbol
_atom_type_description
_atom_type_scat_dispersion_real
_atom_type_scat_dispersion_imag
_atom_type_scat_source
C C 0.0033 0.0016 'International Tables Vol C Tables 4.2.6.8 and 6.1.1.4'
H H 0.0000 0.0000 'International Tables Vol C Tables 4.2.6.8 and 6.1.1.4'
Cl Cl 0.1484 0.1585 'International Tables Vol C Tables 4.2.6.8 and 6.1.1.4'
Co Co 0.3494 0.9721 'International Tables Vol C Tables 4.2.6.8 and 6.1.1.4'
N N 0.0061 0.0033 'International Tables Vol C Tables 4.2.6.8 and 6.1.1.4'

loop_
_geom_angle_atom_site_label_1
_geom_angle_atom_site_label_2
_geom_angle_atom_site_label_3
_geom_angle
C1 Co1 N3 79.99(12)
C1 Co1 Cl1 117.57(10)
N3 Co1 Cl1 111.64(9)
C1 Co1 Cl2 110.61(11)
N3 Co1 Cl2 116.81(8)
Cl1 Co1 Cl2 115.52(4)
C6 N4 C8 121.0(3)
C4 N3 C16 119.6(3)
C4 N3 Co1 114.8(2)
C16 N3 Co1 125.2(2)
C1 N1 C2 111.5(3)
C1 N1 C4 119.3(3)
C2 N1 C4 129.1(3)
C1 N2 C3 111.4(3)
C1 N2 C6 124.4(3)
C3 N2 C6 124.1(3)
C11 C12 C13 121.6(5)
C19 C18 C17 120.5(4)
C10 C11 C12 120.0(4)
C9 C8 C13 122.0(4)
C9 C8 N4 117.6(4)
C13 C8 N4 120.2(4)
C18 C17 C16 117.7(4)
C18 C17 C22 120.6(4)
C16 C17 C22 121.7(3)
C12 C13 C8 116.9(4)
C12 C13 C15 121.5(4)
C8 C13 C15 121.5(4)
C2 C3 N2 107.1(3)
C8 C9 C10 117.9(5)
C8 C9 C14 121.2(4)
C10 C9 C14 121.0(5)
N2 C1 N1 103.7(3)
N2 C1 Co1 145.8(3)
N1 C1 Co1 110.3(2)
N4 C6 N2 115.3(3)
N4 C6 C7 129.4(3)
N2 C6 C7 115.2(3)
N3 C4 N1 115.2(3)
N3 C4 C5 127.8(3)
N1 C4 C5 117.0(3)
Cl2S C1S Cl3S 112.1(3)
C20 C21 C16 117.3(4)
C20 C21 C23 121.7(4)
C16 C21 C23 121.0(3)
C3 C2 N1 106.3(3)
C17 C16 C21 122.8(3)
C17 C16 N3 119.2(3)
C21 C16 N3 118.0(3)
C19 C20 C21 120.9(4)
Cl4S C2S Cl5S 111.3(3)
C20 C19 C18 120.9(4)
C11 C10 C9 121.5(5)

loop_
_geom_bond_atom_site_label_1
_geom_bond_atom_site_label_2
_geom_bond_distance
Co1 C1 2.030(3)
Co1 N3 2.077(3)
Co1 Cl1 2.2239(10)
Co1 Cl2 2.2293(11)
Cl3S C1S 1.768(5)
Cl4S C2S 1.745(5)
Cl5S C2S 1.768(5)
Cl2S C1S 1.745(5)
N4 C6 1.253(4)
N4 C8 1.428(5)
N3 C4 1.273(4)
N3 C16 1.455(4)
N1 C1 1.367(4)
N1 C2 1.394(4)
N1 C4 1.426(4)
N2 C1 1.350(4)
N2 C3 1.395(4)
N2 C6 1.443(4)
C12 C11 1.378(8)
C12 C13 1.397(6)
C18 C19 1.384(6)
C18 C17 1.392(5)
C11 C10 1.362(8)
C8 C9 1.393(6)
C8 C13 1.410(6)
C17 C16 1.396(5)
C17 C22 1.506(6)
C13 C15 1.499(6)
C3 C2 1.335(5)
C9 C10 1.397(6)
C9 C14 1.482(7)
C6 C7 1.495(5)
C4 C5 1.477(5)
C21 C20 1.394(5)
C21 C16 1.403(5)
C21 C23 1.499(6)
C20 C19 1.376(6)
